data_4081197
loop_
_publ_author_name
'Wambach, Truman C.'
'Ahn, Jun Myun'
'Patrick, Brian O.'
'Fryzuk, Michael D.'

_publ_section_title
;
 Use of the Imine--Enamine Equilibrium in Cooperative Ligand Design
;
_journal_issue 15
_journal_name_full Organometallics
_journal_page_first 4431
_journal_paper_doi 10.1021/om400688v
_journal_volume 32
_journal_year 2013
_chemical_formula_moiety C58H71Ir2N2P2
_chemical_formula_sum 'C58 H71 Ir2 N2 P2'
_chemical_formula_weight 1242.50
_chemical_name_common '[CY5(NP)DIPP}Ir(H)3]2'
_chemical_name_systematic
;
 ?
;
_space_group_crystal_system orthorhombic
_space_group_IT_number 29
_space_group_name_Hall 'P 2c -2ac'
_space_group_name_H-M_alt 'P c a 21'
_symmetry_space_group_name_Hall 'P 2c -2ac'
_symmetry_space_group_name_H-M 'P c a 21'
_atom_sites_solution_hydrogens mixed
_audit_creation_method SHELXL-2012
_cell_angle_alpha 90
_cell_angle_beta 90
_cell_angle_gamma 90
_cell_formula_units_Z 4
_cell_length_a 12.3140(4)
_cell_length_b 18.0350(6)
_cell_length_c 23.5100(9)
_cell_measurement_temperature 100(2)
_cell_volume 5221.2(3)
_computing_cell_refinement 'BUKER SAINT'
_computing_data_collection 'BRUKER APEX2'
_computing_data_reduction 'BRUKER SAINT'
_computing_molecular_graphics 'BRUKER SHELXTL'
_computing_publication_material 'BRUKER SHELXTL'
_computing_structure_refinement 'SHELXL-2012 (Sheldrick, 2012)'
_computing_structure_solution 'SHELXS-97 (SHELDRICK, 2008)'
_diffrn_ambient_temperature 100
_diffrn_measured_fraction_theta_full 0.984
_diffrn_measured_fraction_theta_max 1.000
_diffrn_measurement_device_type 'BRUKER APEX-II CCD'
_diffrn_measurement_method area-detector
_diffrn_radiation_source 'fine-focus sealed tube'
_diffrn_radiation_type MoK\a
_diffrn_radiation_wavelength 0.71073
_diffrn_reflns_av_R_equivalents 0.0493
_diffrn_reflns_av_unetI/netI 0.0460
_diffrn_reflns_Laue_measured_fraction_full 0.984
_diffrn_reflns_Laue_measured_fraction_max 1.000
_diffrn_reflns_limit_h_max 12
_diffrn_reflns_limit_h_min -14
_diffrn_reflns_limit_k_max 21
_diffrn_reflns_limit_k_min -20
_diffrn_reflns_limit_l_max 28
_diffrn_reflns_limit_l_min -27
_diffrn_reflns_number 35451
_diffrn_reflns_point_group_measured_fraction_full 0.982
_diffrn_reflns_point_group_measured_fraction_max 0.998
_diffrn_reflns_theta_full 25.242
_diffrn_reflns_theta_max 25.105
_diffrn_reflns_theta_min 1.732
_exptl_absorpt_coefficient_mu 5.192
_exptl_absorpt_correction_T_max 0.812
_exptl_absorpt_correction_T_min 0.614
_exptl_absorpt_correction_type multi-scan
_exptl_absorpt_process_details 'SADABS 08/1'
_exptl_crystal_colour yellow
_exptl_crystal_density_diffrn 1.581
_exptl_crystal_description prisim
_exptl_crystal_F_000 2468
_exptl_crystal_size_max 0.100
_exptl_crystal_size_mid 0.080
_exptl_crystal_size_min 0.040
_refine_diff_density_max 1.683
_refine_diff_density_min -0.575
_refine_diff_density_rms 0.107
_refine_ls_abs_structure_details
;
 Refined as an inversion twin.
;
_refine_ls_abs_structure_Flack 0.603(12)
_refine_ls_extinction_method none
_refine_ls_goodness_of_fit_ref 1.030
_refine_ls_hydrogen_treatment mixed
_refine_ls_matrix_type full
_refine_ls_number_parameters 594
_refine_ls_number_reflns 9296
_refine_ls_number_restraints 1909
_refine_ls_restrained_S_all 0.936
_refine_ls_R_factor_all 0.0408
_refine_ls_R_factor_gt 0.0285
_refine_ls_shift/su_max 0.000
_refine_ls_shift/su_mean 0.000
_refine_ls_structure_factor_coef Fsqd
_refine_ls_weighting_details
;
 w=1/[\s^2^(Fo^2^)+(0.0277P)^2^+0.8741P]
 where P=(Fo^2^+2Fc^2^)/3
;
_refine_ls_weighting_scheme calc
_refine_ls_wR_factor_gt 0.0584
_refine_ls_wR_factor_ref 0.0634
_reflns_Friedel_coverage 0.943
_reflns_Friedel_fraction_full 0.980
_reflns_Friedel_fraction_max 0.997
_reflns_number_gt 7910
_reflns_number_total 9296
_reflns_threshold_expression 'I > 2\s(I)'
_cod_data_source_file om400688v_si_002.cif
_cod_data_source_block 5a
_cod_database_code 4081197
_shelx_space_group_comment
;
The symmetry employed for this shelxl refinement is uniquely defined
by the following loop, which should always be used as a source of
symmetry information in preference to the above space-group names.
They are only intended as comments.
;
_shelxl_version_number 2012-9

loop_
_space_group_symop_operation_xyz
'x, y, z'
'-x, -y, z+1/2'
'-x+1/2, y, z+1/2'
'x+1/2, -y, z'

loop_
_atom_site_label
_atom_site_type_symbol
_atom_site_fract_x
_atom_site_fract_y
_atom_site_fract_z
_atom_site_U_iso_or_equiv
_atom_site_adp_type
_atom_site_occupancy
_atom_site_site_symmetry_order
_atom_site_calc_flag
_atom_site_refinement_flags_posn
_atom_site_refinement_flags_adp
_atom_site_refinement_flags_occupancy
_atom_site_disorder_assembly
_atom_site_disorder_group
C1 C 0.1251(8) 0.1127(5) 0.2634(4) 0.021(3) Uani 0.9452(5) 1 d . U P A 1
C2 C 0.1363(8) 0.0775(5) 0.3219(4) 0.019(2) Uani 0.9452(5) 1 d . U P A 1
H2 H 0.1782 0.0306 0.3160 0.022 Uiso 0.9452(5) 1 calc R U P A 1
C3 C 0.0200(8) 0.0533(6) 0.3365(5) 0.023(2) Uani 0.9452(5) 1 d . U P A 1
H3A H -0.0217 0.0946 0.3536 0.027 Uiso 0.9452(5) 1 calc R U P A 1
H3B H 0.0200 0.0108 0.3631 0.027 Uiso 0.9452(5) 1 calc R U P A 1
C4 C -0.0267(9) 0.0313(6) 0.2783(5) 0.028(3) Uani 0.9452(5) 1 d . U P A 1
H4A H -0.1070 0.0334 0.2785 0.034 Uiso 0.9452(5) 1 calc R U P A 1
H4B H -0.0036 -0.0194 0.2675 0.034 Uiso 0.9452(5) 1 calc R U P A 1
C5 C 0.0210(8) 0.0895(5) 0.2372(5) 0.022(2) Uani 0.9452(5) 1 d . U P A 1
H5A H 0.0336 0.0676 0.1991 0.026 Uiso 0.9452(5) 1 calc R U P A 1
H5B H -0.0287 0.1323 0.2332 0.026 Uiso 0.9452(5) 1 calc R U P A 1
C6 C 0.2815(8) 0.0773(5) 0.4208(4) 0.015(2) Uani 0.9452(5) 1 d . U P A 1
C7 C 0.3790(10) 0.0956(6) 0.4447(5) 0.024(3) Uani 0.9452(5) 1 d . U P A 1
H7 H 0.4154 0.1392 0.4324 0.029 Uiso 0.9452(5) 1 calc R U P A 1
C8 C 0.4259(9) 0.0520(7) 0.4864(5) 0.029(3) Uani 0.9452(5) 1 d . U P A 1
H8 H 0.4926 0.0671 0.5031 0.035 Uiso 0.9452(5) 1 calc R U P A 1
C9 C 0.3775(13) -0.0128(7) 0.5039(7) 0.031(3) Uani 0.9452(5) 1 d . U P A 1
H9 H 0.4104 -0.0432 0.5320 0.037 Uiso 0.9452(5) 1 calc R U P A 1
C10 C 0.2797(9) -0.0324(6) 0.4795(5) 0.030(3) Uani 0.9452(5) 1 d . U P A 1
H10 H 0.2442 -0.0767 0.4910 0.036 Uiso 0.9452(5) 1 calc R U P A 1
C12 C 0.1305(8) 0.1966(6) 0.4067(5) 0.021(2) Uani 0.9452(5) 1 d . U P A 1
C13 C 0.1206(10) 0.2699(7) 0.3893(6) 0.030(3) Uani 0.9452(5) 1 d . U P A 1
H13 H 0.1607 0.2876 0.3576 0.036 Uiso 0.9452(5) 1 calc R U P A 1
C14 C 0.0501(10) 0.3179(7) 0.4193(7) 0.041(3) Uani 0.9452(5) 1 d . U P A 1
H14 H 0.0399 0.3674 0.4066 0.049 Uiso 0.9452(5) 1 calc R U P A 1
C15 C -0.0041(11) 0.2926(7) 0.4674(7) 0.043(4) Uani 0.9452(5) 1 d . U P A 1
H15 H -0.0468 0.3259 0.4892 0.051 Uiso 0.9452(5) 1 calc R U P A 1
C16 C 0.0040(10) 0.2190(7) 0.4835(5) 0.037(3) Uani 0.9452(5) 1 d . U P A 1
H16 H -0.0374 0.2008 0.5146 0.044 Uiso 0.9452(5) 1 calc R U P A 1
C17 C 0.0734(9) 0.1718(6) 0.4537(5) 0.029(3) Uani 0.9452(5) 1 d . U P A 1
H17 H 0.0817 0.1219 0.4659 0.034 Uiso 0.9452(5) 1 calc R U P A 1
C18 C 0.1820(8) 0.1837(5) 0.1866(4) 0.018(2) Uani 0.9452(5) 1 d . U P A 1
C19 C 0.2459(9) 0.1507(6) 0.1440(5) 0.021(3) Uani 0.9452(5) 1 d . U P A 1
C20 C 0.2344(9) 0.1777(6) 0.0890(5) 0.026(3) Uani 0.9452(5) 1 d . U P A 1
H20 H 0.2760 0.1558 0.0594 0.031 Uiso 0.9452(5) 1 calc R U P A 1
C21 C 0.1653(10) 0.2349(6) 0.0760(5) 0.030(3) Uani 0.9452(5) 1 d . U P A 1
H21 H 0.1595 0.2523 0.0380 0.036 Uiso 0.9452(5) 1 calc R U P A 1
C22 C 0.1046(9) 0.2668(6) 0.1185(5) 0.026(3) Uani 0.9452(5) 1 d . U P A 1
H22 H 0.0565 0.3061 0.1092 0.031 Uiso 0.9452(5) 1 calc R U P A 1
C23 C 0.1112(9) 0.2433(6) 0.1751(5) 0.022(3) Uani 0.9452(5) 1 d . U P A 1
C25 C 0.2651(12) 0.0125(6) 0.1585(8) 0.031(4) Uani 0.9452(5) 1 d . U P A 1
H25A H 0.2081 0.0132 0.1876 0.046 Uiso 0.9452(5) 1 calc R U P A 1
H25B H 0.3173 -0.0269 0.1672 0.046 Uiso 0.9452(5) 1 calc R U P A 1
H25C H 0.2324 0.0032 0.1211 0.046 Uiso 0.9452(5) 1 calc R U P A 1
C24 C 0.3248(8) 0.0890(7) 0.1576(5) 0.021(3) Uani 0.9452(5) 1 d . U P A 1
H24 H 0.3546 0.0982 0.1966 0.025 Uiso 0.9452(5) 1 calc R U P A 1
C26 C 0.4199(9) 0.0836(7) 0.1167(5) 0.031(3) Uani 0.9452(5) 1 d . U P A 1
H26A H 0.3954 0.0617 0.0808 0.047 Uiso 0.9452(5) 1 calc R U P A 1
H26B H 0.4767 0.0523 0.1334 0.047 Uiso 0.9452(5) 1 calc R U P A 1
H26C H 0.4491 0.1333 0.1096 0.047 Uiso 0.9452(5) 1 calc R U P A 1
C30 C 0.6152(8) 0.3866(5) 0.2839(4) 0.017(2) Uani 0.9452(5) 1 d . U P A 1
C31 C 0.6015(8) 0.4217(6) 0.2260(4) 0.021(2) Uani 0.9452(5) 1 d . U P A 1
H31 H 0.5587 0.4680 0.2325 0.025 Uiso 0.9452(5) 1 calc R U P A 1
C58 C 0.6588(9) 0.1392(5) 0.3138(5) 0.034(3) Uani 0.9452(5) 1 d . U P A 1
H58A H 0.7068 0.1178 0.2848 0.052 Uiso 0.9452(5) 1 calc R U P A 1
H58B H 0.5844 0.1413 0.2990 0.052 Uiso 0.9452(5) 1 calc R U P A 1
H58C H 0.6606 0.1084 0.3481 0.052 Uiso 0.9452(5) 1 calc R U P A 1
C57 C 0.8156(8) 0.2157(7) 0.3456(6) 0.036(3) Uani 0.9452(5) 1 d . U P A 1
H57A H 0.8238 0.1859 0.3802 0.054 Uiso 0.9452(5) 1 calc R U P A 1
H57B H 0.8411 0.2663 0.3528 0.054 Uiso 0.9452(5) 1 calc R U P A 1
H57C H 0.8587 0.1936 0.3149 0.054 Uiso 0.9452(5) 1 calc R U P A 1
C34 C 0.7212(7) 0.4103(5) 0.3102(5) 0.023(2) Uani 0.9452(5) 1 d . U P A 1
H34A H 0.7719 0.3679 0.3134 0.028 Uiso 0.9452(5) 1 calc R U P A 1
H34B H 0.7095 0.4318 0.3485 0.028 Uiso 0.9452(5) 1 calc R U P A 1
C11 C 0.2330(13) 0.0129(7) 0.4381(7) 0.034(3) Uani 0.9452(5) 1 d . U P A 1
H11 H 0.1659 -0.0014 0.4214 0.040 Uiso 0.9452(5) 1 calc R U P A 1
C35 C 0.4537(9) 0.4194(6) 0.1297(4) 0.020(2) Uani 0.9452(5) 1 d . U P A 1
C40 C 0.4969(13) 0.4877(7) 0.1120(8) 0.030(3) Uani 0.9452(5) 1 d . U P A 1
H40 H 0.5625 0.5058 0.1281 0.036 Uiso 0.9452(5) 1 calc R U P A 1
C39 C 0.4424(12) 0.5283(7) 0.0707(5) 0.039(3) Uani 0.9452(5) 1 d . U P A 1
H39 H 0.4715 0.5749 0.0594 0.047 Uiso 0.9452(5) 1 calc R U P A 1
C38 C 0.3508(13) 0.5048(6) 0.0462(8) 0.036(4) Uani 0.9452(5) 1 d . U P A 1
H38 H 0.3170 0.5338 0.0175 0.043 Uiso 0.9452(5) 1 calc R U P A 1
C37 C 0.3053(11) 0.4380(7) 0.0628(5) 0.037(3) Uani 0.9452(5) 1 d . U P A 1
H37 H 0.2393 0.4217 0.0461 0.044 Uiso 0.9452(5) 1 calc R U P A 1
C36 C 0.3564(10) 0.3943(6) 0.1042(5) 0.028(3) Uani 0.9452(5) 1 d . U P A 1
H36 H 0.3259 0.3481 0.1150 0.033 Uiso 0.9452(5) 1 calc R U P A 1
C41 C 0.6082(8) 0.3027(6) 0.1433(5) 0.017(2) Uani 0.9452(5) 1 d . U P A 1
C46 C 0.6687(9) 0.3306(6) 0.0975(5) 0.027(3) Uani 0.9452(5) 1 d . U P A 1
H46 H 0.6609 0.3809 0.0863 0.032 Uiso 0.9452(5) 1 calc R U P A 1
C45 C 0.7398(9) 0.2846(6) 0.0688(5) 0.031(3) Uani 0.9452(5) 1 d . U P A 1
H45 H 0.7801 0.3033 0.0375 0.038 Uiso 0.9452(5) 1 calc R U P A 1
C44 C 0.7523(10) 0.2128(7) 0.0850(6) 0.030(3) Uani 0.9452(5) 1 d . U P A 1
H44 H 0.8023 0.1819 0.0654 0.036 Uiso 0.9452(5) 1 calc R U P A 1
C43 C 0.6934(10) 0.1845(6) 0.1296(6) 0.034(3) Uani 0.9452(5) 1 d . U P A 1
H43 H 0.7014 0.1340 0.1404 0.041 Uiso 0.9452(5) 1 calc R U P A 1
C42 C 0.6227(10) 0.2298(7) 0.1585(6) 0.025(3) Uani 0.9452(5) 1 d . U P A 1
H42 H 0.5830 0.2103 0.1897 0.030 Uiso 0.9452(5) 1 calc R U P A 1
C47 C 0.5558(8) 0.3147(6) 0.3611(4) 0.020(2) Uani 0.9452(5) 1 d . U P A 1
C48 C 0.6253(9) 0.2545(6) 0.3725(5) 0.021(3) Uani 0.9452(5) 1 d . U P A 1
C49 C 0.6233(9) 0.2263(6) 0.4281(5) 0.027(3) Uani 0.9452(5) 1 d . U P A 1
H49 H 0.6683 0.1853 0.4375 0.032 Uiso 0.9452(5) 1 calc R U P A 1
C50 C 0.5574(10) 0.2568(7) 0.4696(5) 0.032(3) Uani 0.9452(5) 1 d . U P A 1
H50 H 0.5562 0.2360 0.5067 0.038 Uiso 0.9452(5) 1 calc R U P A 1
C51 C 0.4930(9) 0.3178(6) 0.4570(5) 0.025(3) Uani 0.9452(5) 1 d . U P A 1
H51 H 0.4491 0.3391 0.4859 0.030 Uiso 0.9452(5) 1 calc R U P A 1
C52 C 0.4917(8) 0.3479(5) 0.4031(5) 0.019(2) Uani 0.9452(5) 1 d . U P A 1
C56 C 0.6973(8) 0.2177(6) 0.3283(5) 0.024(3) Uani 0.9452(5) 1 d . U P A 1
H56 H 0.6923 0.2479 0.2928 0.029 Uiso 0.9452(5) 1 calc R U P A 1
C55 C 0.3196(10) 0.4196(8) 0.4254(6) 0.045(4) Uani 0.9452(5) 1 d . U P A 1
H55A H 0.2859 0.3706 0.4291 0.068 Uiso 0.9452(5) 1 calc R U P A 1
H55B H 0.2676 0.4542 0.4082 0.068 Uiso 0.9452(5) 1 calc R U P A 1
H55C H 0.3407 0.4378 0.4631 0.068 Uiso 0.9452(5) 1 calc R U P A 1
C53 C 0.4183(8) 0.4139(6) 0.3884(6) 0.022(3) Uani 0.9452(5) 1 d . U P A 1
H53 H 0.3916 0.4054 0.3487 0.027 Uiso 0.9452(5) 1 calc R U P A 1
C54 C 0.4813(12) 0.4860(7) 0.3873(8) 0.034(4) Uani 0.9452(5) 1 d . U P A 1
H54A H 0.5168 0.4935 0.4242 0.052 Uiso 0.9452(5) 1 calc R U P A 1
H54B H 0.4314 0.5272 0.3798 0.052 Uiso 0.9452(5) 1 calc R U P A 1
H54C H 0.5364 0.4839 0.3573 0.052 Uiso 0.9452(5) 1 calc R U P A 1
C27 C 0.0442(8) 0.2800(6) 0.2213(5) 0.021(2) Uani 0.9452(5) 1 d . U P A 1
H27 H 0.0527 0.2506 0.2571 0.025 Uiso 0.9452(5) 1 calc R U P A 1
C28 C -0.0781(8) 0.2840(6) 0.2068(6) 0.030(3) Uani 0.9452(5) 1 d . U P A 1
H28A H -0.0885 0.3150 0.1730 0.044 Uiso 0.9452(5) 1 calc R U P A 1
H28B H -0.1178 0.3055 0.2389 0.044 Uiso 0.9452(5) 1 calc R U P A 1
H28C H -0.1056 0.2339 0.1992 0.044 Uiso 0.9452(5) 1 calc R U P A 1
C29 C 0.0864(9) 0.3597(5) 0.2325(4) 0.026(3) Uani 0.9452(5) 1 d . U P A 1
H29A H 0.1655 0.3587 0.2370 0.039 Uiso 0.9452(5) 1 calc R U P A 1
H29B H 0.0530 0.3792 0.2673 0.039 Uiso 0.9452(5) 1 calc R U P A 1
H29C H 0.0673 0.3917 0.2003 0.039 Uiso 0.9452(5) 1 calc R U P A 1
C32 C 0.7161(8) 0.4472(6) 0.2107(5) 0.025(3) Uani 0.9452(5) 1 d . U P A 1
H32A H 0.7142 0.4902 0.1845 0.029 Uiso 0.9452(5) 1 calc R U P A 1
H32B H 0.7581 0.4066 0.1927 0.029 Uiso 0.9452(5) 1 calc R U P A 1
C33 C 0.7649(8) 0.4688(6) 0.2687(5) 0.025(3) Uani 0.9452(5) 1 d . U P A 1
H33A H 0.8452 0.4676 0.2673 0.030 Uiso 0.9452(5) 1 calc R U P A 1
H33B H 0.7411 0.5191 0.2800 0.030 Uiso 0.9452(5) 1 calc R U P A 1
Ir1 Ir 0.33545(3) 0.18723(2) 0.30230(2) 0.01459(9) Uani 0.9452(5) 1 d . U P A 1
Ir2 Ir 0.40548(3) 0.31043(2) 0.24753(2) 0.01465(9) Uani 0.9452(5) 1 d . U P A 1
N1 N 0.1979(6) 0.1576(4) 0.2443(4) 0.0164(17) Uani 0.9452(5) 1 d . U P A 1
N2 N 0.5435(6) 0.3421(4) 0.3043(4) 0.0153(17) Uani 0.9452(5) 1 d . U P A 1
P1 P 0.2246(2) 0.13808(14) 0.36589(12) 0.0165(6) Uani 0.9452(5) 1 d . U P A 1
P2 P 0.5128(2) 0.36021(14) 0.18348(12) 0.0159(6) Uani 0.9452(5) 1 d . U P A 1
C1B C 0.6257(9) 0.1161(8) 0.2651(7) 0.021(3) Uani 0.0548(5) 1 d G U P A 2
C2B C 0.6369(8) 0.0786(6) 0.3226(7) 0.019(2) Uani 0.0548(5) 1 d G U P A 2
H2B H 0.6777 0.0315 0.3160 0.022 Uiso 0.0548(5) 1 calc R U P A 2
C3B C 0.5196(9) 0.0562(9) 0.3377(9) 0.023(2) Uani 0.0548(5) 1 d G U P A 2
H3BA H 0.4794 0.0981 0.3549 0.027 Uiso 0.0548(5) 1 calc R U P A 2
H3BB H 0.5185 0.0136 0.3643 0.027 Uiso 0.0548(5) 1 calc R U P A 2
C4B C 0.4708(12) 0.0345(11) 0.2783(10) 0.028(3) Uani 0.0548(5) 1 d G U P A 2
H4BA H 0.4934 -0.0161 0.2670 0.034 Uiso 0.0548(5) 1 calc R U P A 2
H4BB H 0.3905 0.0370 0.2788 0.034 Uiso 0.0548(5) 1 calc R U P A 2
C5B C 0.5191(11) 0.0935(11) 0.2376(9) 0.022(2) Uani 0.0548(5) 1 d G U P A 2
H5BA H 0.5316 0.0722 0.1994 0.026 Uiso 0.0548(5) 1 calc R U P A 2
H5BB H 0.4697 0.1366 0.2341 0.026 Uiso 0.0548(5) 1 calc R U P A 2
C6B C 0.7823(11) 0.0764(6) 0.4214(5) 0.015(2) Uani 0.0548(5) 1 d G U P A 2
C7B C 0.8814(13) 0.0951(8) 0.4451(5) 0.024(3) Uani 0.0548(5) 1 d G U P A 2
H7B H 0.9182 0.1387 0.4331 0.029 Uiso 0.0548(5) 1 calc R U P A 2
C8B C 0.9269(16) 0.0496(10) 0.4868(7) 0.029(3) Uani 0.0548(5) 1 d G U P A 2
H8B H 0.9941 0.0638 0.5035 0.035 Uiso 0.0548(5) 1 calc R U P A 2
C9B C 0.8781(17) -0.0151(10) 0.5048(7) 0.031(3) Uani 0.0548(5) 1 d G U P A 2
H9B H 0.9102 -0.0453 0.5334 0.037 Uiso 0.0548(5) 1 calc R U P A 2
C10B C 0.7786(16) -0.0346(8) 0.4790(7) 0.030(3) Uani 0.0548(5) 1 d G U P A 2
H10B H 0.7444 -0.0799 0.4893 0.036 Uiso 0.0548(5) 1 calc R U P A 2
C12B C 0.6335(11) 0.1974(7) 0.4087(7) 0.021(2) Uani 0.0548(5) 1 d G U P A 2
C13B C 0.6229(12) 0.2694(7) 0.3912(8) 0.030(3) Uani 0.0548(5) 1 d G U P A 2
H13B H 0.6613 0.2862 0.3587 0.036 Uiso 0.0548(5) 1 calc R U P A 2
C14B C 0.5534(16) 0.3200(8) 0.4222(10) 0.041(3) Uani 0.0548(5) 1 d G U P A 2
H14B H 0.5443 0.3697 0.4097 0.049 Uiso 0.0548(5) 1 calc R U P A 2
C15B C 0.500(2) 0.2944(10) 0.4706(11) 0.043(4) Uani 0.0548(5) 1 d G U P A 2
H15B H 0.4601 0.3282 0.4935 0.051 Uiso 0.0548(5) 1 calc R U P A 2
C16B C 0.5047(19) 0.2193(10) 0.4858(10) 0.037(3) Uani 0.0548(5) 1 d G U P A 2
H16B H 0.4606 0.2007 0.5158 0.044 Uiso 0.0548(5) 1 calc R U P A 2
C17B C 0.5766(15) 0.1712(9) 0.4557(8) 0.029(3) Uani 0.0548(5) 1 d G U P A 2
H17B H 0.5855 0.1213 0.4677 0.034 Uiso 0.0548(5) 1 calc R U P A 2
C18B C 0.6838(11) 0.1881(8) 0.1884(6) 0.018(2) Uani 0.0548(5) 1 d G U P A 2
C19B C 0.7458(16) 0.1537(8) 0.1457(5) 0.021(3) Uani 0.0548(5) 1 d G U P A 2
C20B C 0.737(2) 0.1825(11) 0.0909(5) 0.026(3) Uani 0.0548(5) 1 d G U P A 2
H20B H 0.7792 0.1614 0.0613 0.031 Uiso 0.0548(5) 1 calc R U P A 2
C21B C 0.6674(19) 0.2417(13) 0.0781(7) 0.030(3) Uani 0.0548(5) 1 d G U P A 2
H21B H 0.6616 0.2596 0.0403 0.036 Uiso 0.0548(5) 1 calc R U P A 2
C22B C 0.6075(14) 0.2736(12) 0.1214(8) 0.026(3) Uani 0.0548(5) 1 d G U P A 2
H22B H 0.5613 0.3143 0.1130 0.031 Uiso 0.0548(5) 1 calc R U P A 2
C23B C 0.6133(9) 0.2472(10) 0.1773(8) 0.022(3) Uani 0.0548(5) 1 d G U P A 2
C25B C 0.761(2) 0.0153(8) 0.1570(6) 0.031(4) Uani 0.0548(5) 1 d G U P A 2
H25D H 0.7689 -0.0070 0.1192 0.046 Uiso 0.0548(5) 1 calc R U P A 2
H25E H 0.6842 0.0238 0.1651 0.046 Uiso 0.0548(5) 1 calc R U P A 2
H25F H 0.7916 -0.0183 0.1856 0.046 Uiso 0.0548(5) 1 calc R U P A 2
C24B C 0.8244(18) 0.0916(7) 0.1587(5) 0.021(3) Uani 0.0548(5) 1 d G U P A 2
H24B H 0.8537 0.0991 0.1980 0.025 Uiso 0.0548(5) 1 calc R U P A 2
C26B C 0.920(2) 0.0868(7) 0.1175(6) 0.031(3) Uani 0.0548(5) 1 d G U P A 2
H26D H 0.9313 0.1353 0.0997 0.047 Uiso 0.0548(5) 1 calc R U P A 2
H26E H 0.9036 0.0499 0.0881 0.047 Uiso 0.0548(5) 1 calc R U P A 2
H26F H 0.9852 0.0721 0.1382 0.047 Uiso 0.0548(5) 1 calc R U P A 2
C30B C 1.1185(9) 0.3860(7) 0.2864(6) 0.017(2) Uani 0.0548(5) 1 d G U P A 2
C31B C 1.1064(8) 0.4230(6) 0.2300(6) 0.021(2) Uani 0.0548(5) 1 d G U P A 2
H31B H 1.0646 0.4697 0.2369 0.025 Uiso 0.0548(5) 1 calc R U P A 2
C55B C 1.1606(6) 0.1367(8) 0.3156(9) 0.034(3) Uani 0.0548(5) 1 d G U P A 2
H55D H 1.0982 0.1384 0.2897 0.052 Uiso 0.0548(5) 1 calc R U P A 2
H55E H 1.1393 0.1122 0.3511 0.052 Uiso 0.0548(5) 1 calc R U P A 2
H55F H 1.2198 0.1088 0.2977 0.052 Uiso 0.0548(5) 1 calc R U P A 2
C54B C 1.3208(6) 0.2141(13) 0.3489(12) 0.036(3) Uani 0.0548(5) 1 d G U P A 2
H54D H 1.3514 0.1647 0.3422 0.054 Uiso 0.0548(5) 1 calc R U P A 2
H54E H 1.3241 0.2256 0.3896 0.054 Uiso 0.0548(5) 1 calc R U P A 2
H54F H 1.3627 0.2510 0.3276 0.054 Uiso 0.0548(5) 1 calc R U P A 2
C34B C 1.2270(12) 0.4084(10) 0.3145(8) 0.023(2) Uani 0.0548(5) 1 d G U P A 2
H34C H 1.2151 0.4288 0.3531 0.028 Uiso 0.0548(5) 1 calc R U P A 2
H34D H 1.2772 0.3657 0.3170 0.028 Uiso 0.0548(5) 1 calc R U P A 2
C11B C 0.7286(13) 0.0120(7) 0.4380(6) 0.034(3) Uani 0.0548(5) 1 d G U P A 2
H11B H 0.6599 -0.0005 0.4223 0.040 Uiso 0.0548(5) 1 calc R U P A 2
C35B C 0.9586(11) 0.4220(6) 0.1333(5) 0.020(2) Uani 0.0548(5) 1 d G U P A 2
C40B C 1.0046(13) 0.4918(7) 0.1164(6) 0.030(3) Uani 0.0548(5) 1 d G U P A 2
H40B H 1.0699 0.5098 0.1330 0.036 Uiso 0.0548(5) 1 calc R U P A 2
C39B C 0.9501(16) 0.5321(8) 0.0748(7) 0.039(3) Uani 0.0548(5) 1 d G U P A 2
H39B H 0.9807 0.5777 0.0625 0.047 Uiso 0.0548(5) 1 calc R U P A 2
C38B C 0.8563(17) 0.5097(10) 0.0512(8) 0.036(4) Uani 0.0548(5) 1 d G U P A 2
H38B H 0.8218 0.5401 0.0236 0.043 Uiso 0.0548(5) 1 calc R U P A 2
C37B C 0.8096(16) 0.4430(10) 0.0665(7) 0.037(3) Uani 0.0548(5) 1 d G U P A 2
H37B H 0.7435 0.4275 0.0493 0.044 Uiso 0.0548(5) 1 calc R U P A 2
C36B C 0.8602(13) 0.3980(8) 0.1078(6) 0.028(3) Uani 0.0548(5) 1 d G U P A 2
H36B H 0.8287 0.3519 0.1185 0.033 Uiso 0.0548(5) 1 calc R U P A 2
C41B C 1.1113(11) 0.3041(7) 0.1452(6) 0.017(2) Uani 0.0548(5) 1 d G U P A 2
C46B C 1.1717(14) 0.3328(8) 0.1006(7) 0.027(3) Uani 0.0548(5) 1 d G U P A 2
H46B H 1.1653 0.3837 0.0907 0.032 Uiso 0.0548(5) 1 calc R U P A 2
C45B C 1.2424(18) 0.2862(10) 0.0699(9) 0.031(3) Uani 0.0548(5) 1 d G U P A 2
H45B H 1.2819 0.3048 0.0383 0.038 Uiso 0.0548(5) 1 calc R U P A 2
C44B C 1.2534(19) 0.2135(10) 0.0864(10) 0.030(3) Uani 0.0548(5) 1 d G U P A 2
H44B H 1.3024 0.1824 0.0663 0.036 Uiso 0.0548(5) 1 calc R U P A 2
C43B C 1.1954(16) 0.1844(8) 0.1314(9) 0.034(3) Uani 0.0548(5) 1 d G U P A 2
H43B H 1.2038 0.1338 0.1418 0.041 Uiso 0.0548(5) 1 calc R U P A 2
C42B C 1.1230(11) 0.2309(6) 0.1619(7) 0.025(3) Uani 0.0548(5) 1 d G U P A 2
H42B H 1.0831 0.2121 0.1934 0.030 Uiso 0.0548(5) 1 calc R U P A 2
C47B C 1.0594(11) 0.3123(8) 0.3638(5) 0.020(2) Uani 0.0548(5) 1 d G U P A 2
C48B C 1.1269(10) 0.2524(9) 0.3755(7) 0.021(3) Uani 0.0548(5) 1 d G U P A 2
C49B C 1.1267(14) 0.2225(11) 0.4297(7) 0.027(3) Uani 0.0548(5) 1 d G U P A 2
H49B H 1.1711 0.1808 0.4381 0.032 Uiso 0.0548(5) 1 calc R U P A 2
C50B C 1.0604(18) 0.2537(12) 0.4726(6) 0.032(3) Uani 0.0548(5) 1 d G U P A 2
H50B H 1.0598 0.2326 0.5096 0.038 Uiso 0.0548(5) 1 calc R U P A 2
C51B C 0.997(2) 0.3146(10) 0.4608(4) 0.025(3) Uani 0.0548(5) 1 d G U P A 2
H51B H 0.9529 0.3357 0.4899 0.030 Uiso 0.0548(5) 1 calc R U P A 2
C52B C 0.9959(16) 0.3455(8) 0.4067(4) 0.019(2) Uani 0.0548(5) 1 d G U P A 2
C53B C 1.1987(5) 0.2157(10) 0.3284(9) 0.024(3) Uani 0.0548(5) 1 d G U P A 2
H53B H 1.1936 0.2459 0.2929 0.029 Uiso 0.0548(5) 1 calc R U P A 2
C57B C 0.825(2) 0.4195(7) 0.4304(6) 0.045(4) Uani 0.0548(5) 1 d G U P A 2
H57D H 0.7637 0.4399 0.4089 0.068 Uiso 0.0548(5) 1 calc R U P A 2
H57E H 0.8423 0.4525 0.4622 0.068 Uiso 0.0548(5) 1 calc R U P A 2
H57F H 0.8058 0.3703 0.4450 0.068 Uiso 0.0548(5) 1 calc R U P A 2
C56B C 0.9232(18) 0.4130(6) 0.3916(5) 0.022(3) Uani 0.0548(5) 1 d G U P A 2
H56B H 0.8953 0.4048 0.3522 0.027 Uiso 0.0548(5) 1 calc R U P A 2
C58B C 0.988(2) 0.4868(7) 0.3909(6) 0.034(4) Uani 0.0548(5) 1 d G U P A 2
H58D H 1.0636 0.4771 0.4013 0.052 Uiso 0.0548(5) 1 calc R U P A 2
H58E H 0.9558 0.5214 0.4184 0.052 Uiso 0.0548(5) 1 calc R U P A 2
H58F H 0.9849 0.5085 0.3528 0.052 Uiso 0.0548(5) 1 calc R U P A 2
C27B C 0.5469(5) 0.2836(10) 0.2243(10) 0.021(2) Uani 0.0548(5) 1 d G U P A 2
H27B H 0.5544 0.2536 0.2599 0.025 Uiso 0.0548(5) 1 calc R U P A 2
C29B C 0.4250(6) 0.2880(14) 0.2079(13) 0.030(3) Uani 0.0548(5) 1 d G U P A 2
H29D H 0.3959 0.3365 0.2187 0.044 Uiso 0.0548(5) 1 calc R U P A 2
H29E H 0.3848 0.2489 0.2278 0.044 Uiso 0.0548(5) 1 calc R U P A 2
H29F H 0.4173 0.2812 0.1667 0.044 Uiso 0.0548(5) 1 calc R U P A 2
C28B C 0.5913(6) 0.3644(9) 0.2358(10) 0.026(3) Uani 0.0548(5) 1 d G U P A 2
H28D H 0.6655 0.3614 0.2507 0.039 Uiso 0.0548(5) 1 calc R U P A 2
H28E H 0.5445 0.3892 0.2636 0.039 Uiso 0.0548(5) 1 calc R U P A 2
H28F H 0.5914 0.3926 0.2002 0.039 Uiso 0.0548(5) 1 calc R U P A 2
C32B C 1.2213(9) 0.4466(8) 0.2134(8) 0.025(3) Uani 0.0548(5) 1 d G U P A 2
H32C H 1.2204 0.4895 0.1872 0.029 Uiso 0.0548(5) 1 calc R U P A 2
H32D H 1.2619 0.4053 0.1956 0.029 Uiso 0.0548(5) 1 calc R U P A 2
C33B C 1.2711(12) 0.4683(10) 0.2738(9) 0.025(3) Uani 0.0548(5) 1 d G U P A 2
H33C H 1.3514 0.4674 0.2727 0.030 Uiso 0.0548(5) 1 calc R U P A 2
H33D H 1.2467 0.5183 0.2856 0.030 Uiso 0.0548(5) 1 calc R U P A 2
N1B N 0.6987(7) 0.1606(6) 0.2458(5) 0.0164(17) Uani 0.0548(5) 1 d G U P A 2
N2B N 1.0482(8) 0.3405(6) 0.3072(5) 0.0153(17) Uani 0.0548(5) 1 d G U P A 2
P1B P 0.7260(8) 0.1386(5) 0.3672(5) 0.0165(6) Uani 0.0548(5) 1 d G U P A 2
P2B P 1.0169(7) 0.3617(5) 0.1866(5) 0.0159(6) Uani 0.0548(5) 1 d G U P A 2
Ir1B Ir 0.8563(4) 0.1904(3) 0.3026(4) 0.01459(9) Uani 0.0548(5) 1 d G U P A 2
Ir2B Ir 0.9256(4) 0.3123(3) 0.2467(4) 0.01465(9) Uani 0.0548(5) 1 d G U P A 2
H1A H 0.439(6) 0.213(4) 0.246(4) 0.018 Uiso 1 1 d . U . B 1
H2A H 0.370(6) 0.392(4) 0.245(4) 0.018 Uiso 1 1 d . U . C 1
H3 H 0.314(6) 0.295(4) 0.207(4) 0.018 Uiso 1 1 d . U . D 1

loop_
_atom_site_aniso_label
_atom_site_aniso_U_11
_atom_site_aniso_U_22
_atom_site_aniso_U_33
_atom_site_aniso_U_23
_atom_site_aniso_U_13
_atom_site_aniso_U_12
C1 0.025(6) 0.013(5) 0.025(7) -0.003(4) -0.004(4) -0.002(4)
C2 0.019(5) 0.014(5) 0.023(6) 0.004(4) 0.004(4) 0.000(4)
C3 0.017(6) 0.020(6) 0.031(7) 0.009(5) -0.004(5) 0.000(5)
C4 0.022(6) 0.024(6) 0.039(7) 0.001(5) -0.004(5) -0.007(5)
C5 0.020(5) 0.020(5) 0.025(7) 0.000(5) -0.009(5) -0.002(4)
C6 0.017(6) 0.012(5) 0.018(6) -0.001(4) -0.001(4) 0.002(4)
C7 0.020(6) 0.024(6) 0.028(7) 0.006(5) 0.003(5) -0.003(5)
C8 0.015(6) 0.043(7) 0.029(7) -0.001(6) -0.006(5) 0.004(5)
C9 0.041(7) 0.030(7) 0.022(8) 0.005(6) -0.003(6) 0.016(6)
C10 0.038(7) 0.018(6) 0.033(7) 0.004(5) -0.009(5) -0.008(5)
C12 0.009(5) 0.027(6) 0.026(6) 0.006(5) -0.001(4) 0.004(5)
C13 0.031(7) 0.022(6) 0.038(8) 0.004(6) 0.011(6) 0.006(5)
C14 0.030(7) 0.024(6) 0.068(9) 0.001(7) 0.015(6) 0.002(5)
C15 0.041(7) 0.045(8) 0.043(9) -0.005(7) 0.010(6) 0.020(6)
C16 0.035(7) 0.050(8) 0.024(6) 0.002(6) 0.011(5) 0.011(6)
C17 0.026(6) 0.030(6) 0.030(6) 0.008(5) 0.008(5) 0.006(5)
C18 0.017(5) 0.013(5) 0.022(5) 0.006(5) -0.006(4) -0.011(4)
C19 0.021(6) 0.015(6) 0.026(6) -0.005(5) -0.005(5) -0.004(4)
C20 0.030(6) 0.029(7) 0.019(6) 0.004(5) -0.004(5) -0.007(5)
C21 0.037(7) 0.032(6) 0.020(6) 0.007(5) -0.003(5) -0.004(6)
C22 0.026(6) 0.020(6) 0.032(7) 0.005(5) -0.006(5) -0.005(5)
C23 0.021(6) 0.018(6) 0.026(7) -0.001(5) -0.002(5) -0.007(5)
C25 0.043(8) 0.015(6) 0.034(9) -0.002(6) -0.010(7) 0.001(6)
C24 0.026(7) 0.023(6) 0.015(6) -0.005(5) -0.001(5) 0.001(5)
C26 0.038(7) 0.033(7) 0.024(7) 0.003(5) 0.001(5) 0.001(6)
C30 0.017(5) 0.016(5) 0.019(6) -0.004(4) 0.001(4) -0.001(4)
C31 0.019(5) 0.015(5) 0.028(6) 0.001(4) 0.000(4) -0.004(4)
C58 0.037(7) 0.023(6) 0.043(9) 0.001(6) -0.001(6) 0.007(5)
C57 0.011(6) 0.043(7) 0.055(9) 0.024(7) 0.003(6) 0.007(5)
C34 0.019(5) 0.023(5) 0.028(7) 0.000(5) -0.005(5) -0.005(4)
C11 0.050(8) 0.029(6) 0.022(8) 0.006(6) -0.006(6) -0.014(6)
C35 0.025(6) 0.019(6) 0.016(6) 0.001(5) 0.000(5) -0.001(5)
C40 0.041(8) 0.019(6) 0.030(9) 0.005(6) -0.014(6) 0.002(6)
C39 0.059(8) 0.027(7) 0.031(8) 0.010(6) -0.002(7) -0.003(6)
C38 0.060(10) 0.023(7) 0.024(9) 0.005(5) -0.007(7) 0.004(6)
C37 0.038(7) 0.043(7) 0.029(7) 0.007(6) -0.014(6) -0.007(6)
C36 0.030(7) 0.028(6) 0.026(7) 0.007(5) -0.007(6) -0.009(5)
C41 0.011(5) 0.018(5) 0.024(6) -0.004(5) 0.003(4) -0.004(4)
C46 0.031(6) 0.022(6) 0.029(6) 0.002(5) 0.009(5) 0.002(5)
C45 0.020(6) 0.036(6) 0.037(7) 0.002(5) 0.015(5) 0.002(5)
C44 0.024(6) 0.029(7) 0.038(8) -0.013(6) 0.012(6) -0.006(5)
C43 0.040(7) 0.015(5) 0.047(7) 0.003(6) 0.004(6) 0.002(5)
C42 0.023(7) 0.022(6) 0.030(7) 0.003(5) 0.014(6) -0.004(5)
C47 0.013(5) 0.025(5) 0.020(5) -0.003(5) 0.000(4) -0.003(5)
C48 0.018(5) 0.021(6) 0.023(6) 0.004(5) -0.004(5) -0.001(5)
C49 0.023(6) 0.022(6) 0.035(7) 0.001(5) -0.013(5) -0.001(5)
C50 0.034(7) 0.042(7) 0.020(6) 0.008(5) -0.014(5) -0.009(6)
C51 0.029(6) 0.025(6) 0.021(6) -0.006(5) -0.001(5) -0.006(5)
C52 0.022(6) 0.014(5) 0.023(6) 0.003(5) -0.001(5) -0.009(4)
C56 0.020(6) 0.018(5) 0.035(7) 0.006(5) -0.001(5) 0.002(4)
C55 0.035(8) 0.053(9) 0.047(9) 0.002(7) 0.017(7) 0.021(7)
C53 0.021(7) 0.020(6) 0.026(7) -0.002(5) -0.004(5) -0.002(5)
C54 0.042(8) 0.021(6) 0.040(10) -0.001(7) -0.007(7) -0.008(6)
C27 0.017(6) 0.020(5) 0.026(6) 0.004(5) -0.004(5) 0.003(4)
C28 0.022(6) 0.016(5) 0.050(9) 0.005(6) -0.009(6) 0.000(5)
C29 0.030(6) 0.022(6) 0.026(7) 0.000(4) 0.004(5) 0.002(5)
C32 0.022(6) 0.025(6) 0.027(6) 0.003(5) 0.000(5) -0.003(5)
C33 0.019(6) 0.023(6) 0.033(7) 0.015(5) -0.005(5) -0.007(5)
Ir1 0.01462(18) 0.01261(17) 0.0165(2) 0.0004(3) -0.00003(16) -0.00096(15)
Ir2 0.01423(18) 0.01311(17) 0.0166(2) 0.0001(3) 0.00040(16) -0.00086(15)
N1 0.017(4) 0.013(4) 0.018(5) 0.000(4) 0.000(4) 0.001(3)
N2 0.016(4) 0.012(4) 0.018(4) -0.001(5) 0.000(4) -0.005(3)
P1 0.0155(15) 0.0136(14) 0.0204(16) 0.0028(12) 0.0010(12) -0.0005(11)
P2 0.0167(15) 0.0131(14) 0.0179(16) 0.0014(12) 0.0018(12) 0.0005(11)
C1B 0.025(6) 0.013(5) 0.025(7) -0.003(4) -0.004(4) -0.002(4)
C2B 0.019(5) 0.014(5) 0.023(6) 0.004(4) 0.004(4) 0.000(4)
C3B 0.017(6) 0.020(6) 0.031(7) 0.009(5) -0.004(5) 0.000(5)
C4B 0.022(6) 0.024(6) 0.039(7) 0.001(5) -0.004(5) -0.007(5)
C5B 0.020(5) 0.020(5) 0.025(7) 0.000(5) -0.009(5) -0.002(4)
C6B 0.017(6) 0.012(5) 0.018(6) -0.001(4) -0.001(4) 0.002(4)
C7B 0.020(6) 0.024(6) 0.028(7) 0.006(5) 0.003(5) -0.003(5)
C8B 0.015(6) 0.043(7) 0.029(7) -0.001(6) -0.006(5) 0.004(5)
C9B 0.041(7) 0.030(7) 0.022(8) 0.005(6) -0.003(6) 0.016(6)
C10B 0.038(7) 0.018(6) 0.033(7) 0.004(5) -0.009(5) -0.008(5)
C12B 0.009(5) 0.027(6) 0.026(6) 0.006(5) -0.001(4) 0.004(5)
C13B 0.031(7) 0.022(6) 0.038(8) 0.004(6) 0.011(6) 0.006(5)
C14B 0.030(7) 0.024(6) 0.068(9) 0.001(7) 0.015(6) 0.002(5)
C15B 0.041(7) 0.045(8) 0.043(9) -0.005(7) 0.010(6) 0.020(6)
C16B 0.035(7) 0.050(8) 0.024(6) 0.002(6) 0.011(5) 0.011(6)
C17B 0.026(6) 0.030(6) 0.030(6) 0.008(5) 0.008(5) 0.006(5)
C18B 0.017(5) 0.013(5) 0.022(5) 0.006(5) -0.006(4) -0.011(4)
C19B 0.021(6) 0.015(6) 0.026(6) -0.005(5) -0.005(5) -0.004(4)
C20B 0.030(6) 0.029(7) 0.019(6) 0.004(5) -0.004(5) -0.007(5)
C21B 0.037(7) 0.032(6) 0.020(6) 0.007(5) -0.003(5) -0.004(6)
C22B 0.026(6) 0.020(6) 0.032(7) 0.005(5) -0.006(5) -0.005(5)
C23B 0.021(6) 0.018(6) 0.026(7) -0.001(5) -0.002(5) -0.007(5)
C25B 0.043(8) 0.015(6) 0.034(9) -0.002(6) -0.010(7) 0.001(6)
C24B 0.026(7) 0.023(6) 0.015(6) -0.005(5) -0.001(5) 0.001(5)
C26B 0.038(7) 0.033(7) 0.024(7) 0.003(5) 0.001(5) 0.001(6)
C30B 0.017(5) 0.016(5) 0.019(6) -0.004(4) 0.001(4) -0.001(4)
C31B 0.019(5) 0.015(5) 0.028(6) 0.001(4) 0.000(4) -0.004(4)
C55B 0.037(7) 0.023(6) 0.043(9) 0.001(6) -0.001(6) 0.007(5)
C54B 0.011(6) 0.043(7) 0.055(9) 0.024(7) 0.003(6) 0.007(5)
C34B 0.019(5) 0.023(5) 0.028(7) 0.000(5) -0.005(5) -0.005(4)
C11B 0.050(8) 0.029(6) 0.022(8) 0.006(6) -0.006(6) -0.014(6)
C35B 0.025(6) 0.019(6) 0.016(6) 0.001(5) 0.000(5) -0.001(5)
C40B 0.041(8) 0.019(6) 0.030(9) 0.005(6) -0.014(6) 0.002(6)
C39B 0.059(8) 0.027(7) 0.031(8) 0.010(6) -0.002(7) -0.003(6)
C38B 0.060(10) 0.023(7) 0.024(9) 0.005(5) -0.007(7) 0.004(6)
C37B 0.038(7) 0.043(7) 0.029(7) 0.007(6) -0.014(6) -0.007(6)
C36B 0.030(7) 0.028(6) 0.026(7) 0.007(5) -0.007(6) -0.009(5)
C41B 0.011(5) 0.018(5) 0.024(6) -0.004(5) 0.003(4) -0.004(4)
C46B 0.031(6) 0.022(6) 0.029(6) 0.002(5) 0.009(5) 0.002(5)
C45B 0.020(6) 0.036(6) 0.037(7) 0.002(5) 0.015(5) 0.002(5)
C44B 0.024(6) 0.029(7) 0.038(8) -0.013(6) 0.012(6) -0.006(5)
C43B 0.040(7) 0.015(5) 0.047(7) 0.003(6) 0.004(6) 0.002(5)
C42B 0.023(7) 0.022(6) 0.030(7) 0.003(5) 0.014(6) -0.004(5)
C47B 0.013(5) 0.025(5) 0.020(5) -0.003(5) 0.000(4) -0.003(5)
C48B 0.018(5) 0.021(6) 0.023(6) 0.004(5) -0.004(5) -0.001(5)
C49B 0.023(6) 0.022(6) 0.035(7) 0.001(5) -0.013(5) -0.001(5)
C50B 0.034(7) 0.042(7) 0.020(6) 0.008(5) -0.014(5) -0.009(6)
C51B 0.029(6) 0.025(6) 0.021(6) -0.006(5) -0.001(5) -0.006(5)
C52B 0.022(6) 0.014(5) 0.023(6) 0.003(5) -0.001(5) -0.009(4)
C53B 0.020(6) 0.018(5) 0.035(7) 0.006(5) -0.001(5) 0.002(4)
C57B 0.035(8) 0.053(9) 0.047(9) 0.002(7) 0.017(7) 0.021(7)
C56B 0.021(7) 0.020(6) 0.026(7) -0.002(5) -0.004(5) -0.002(5)
C58B 0.042(8) 0.021(6) 0.040(10) -0.001(7) -0.007(7) -0.008(6)
C27B 0.017(6) 0.020(5) 0.026(6) 0.004(5) -0.004(5) 0.003(4)
C29B 0.022(6) 0.016(5) 0.050(9) 0.005(6) -0.009(6) 0.000(5)
C28B 0.030(6) 0.022(6) 0.026(7) 0.000(4) 0.004(5) 0.002(5)
C32B 0.022(6) 0.025(6) 0.027(6) 0.003(5) 0.000(5) -0.003(5)
C33B 0.019(6) 0.023(6) 0.033(7) 0.015(5) -0.005(5) -0.007(5)
N1B 0.017(4) 0.013(4) 0.018(5) 0.000(4) 0.000(4) 0.001(3)
N2B 0.016(4) 0.012(4) 0.018(4) -0.001(5) 0.000(4) -0.005(3)
P1B 0.0155(15) 0.0136(14) 0.0204(16) 0.0028(12) 0.0010(12) -0.0005(11)
P2B 0.0167(15) 0.0131(14) 0.0179(16) 0.0014(12) 0.0018(12) 0.0005(11)
Ir1B 0.01462(18) 0.01261(17) 0.0165(2) 0.0004(3) -0.00003(16) -0.00096(15)
Ir2B 0.01423(18) 0.01311(17) 0.0166(2) 0.0001(3) 0.00040(16) -0.00086(15)

loop_
_atom_type_symbol
_atom_type_description
_atom_type_scat_dispersion_real
_atom_type_scat_dispersion_imag
_atom_type_scat_source
C C 0.0033 0.0016 'International Tables Vol C Tables 4.2.6.8 and 6.1.1.4'
H H 0.0000 0.0000 'International Tables Vol C Tables 4.2.6.8 and 6.1.1.4'
Ir Ir -1.4442 7.9887 'International Tables Vol C Tables 4.2.6.8 and 6.1.1.4'
N N 0.0061 0.0033 'International Tables Vol C Tables 4.2.6.8 and 6.1.1.4'
P P 0.1023 0.0942 'International Tables Vol C Tables 4.2.6.8 and 6.1.1.4'

loop_
_geom_angle_atom_site_label_1
_geom_angle_atom_site_label_2
_geom_angle_atom_site_label_3
_geom_angle
N1 C1 C5 129.4(9)
N1 C1 C2 120.9(9)
C5 C1 C2 109.6(8)
C1 C2 C3 103.7(8)
C1 C2 P1 108.1(6)
C3 C2 P1 126.1(7)
C1 C2 H2 105.8
C3 C2 H2 105.8
P1 C2 H2 105.8
C2 C3 C4 102.9(8)
C2 C3 H3A 111.2
C4 C3 H3A 111.2
C2 C3 H3B 111.2
C4 C3 H3B 111.2
H3A C3 H3B 109.1
C3 C4 C5 103.8(8)
C3 C4 H4A 111.0
C5 C4 H4A 111.0
C3 C4 H4B 111.0
C5 C4 H4B 111.0
H4A C4 H4B 109.0
C1 C5 C4 105.2(8)
C1 C5 H5A 110.7
C4 C5 H5A 110.7
C1 C5 H5B 110.7
C4 C5 H5B 110.7
H5A C5 H5B 108.8
C7 C6 C11 117.9(11)
C7 C6 P1 118.8(8)
C11 C6 P1 123.3(9)
C6 C7 C8 121.4(10)
C6 C7 H7 119.3
C8 C7 H7 119.3
C9 C8 C7 121.0(12)
C9 C8 H8 119.5
C7 C8 H8 119.5
C8 C9 C10 118.1(12)
C8 C9 H9 120.9
C10 C9 H9 120.9
C9 C10 C11 120.0(11)
C9 C10 H10 120.0
C11 C10 H10 120.0
C17 C12 C13 119.8(11)
C17 C12 P1 123.5(8)
C13 C12 P1 116.7(9)
C12 C13 C14 119.4(12)
C12 C13 H13 120.3
C14 C13 H13 120.3
C15 C14 C13 119.9(12)
C15 C14 H14 120.0
C13 C14 H14 120.0
C16 C15 C14 120.3(12)
C16 C15 H15 119.9
C14 C15 H15 119.9
C15 C16 C17 119.4(12)
C15 C16 H16 120.3
C17 C16 H16 120.3
C12 C17 C16 121.0(11)
C12 C17 H17 119.5
C16 C17 H17 119.5
C19 C18 C23 122.1(10)
C19 C18 N1 117.0(9)
C23 C18 N1 120.7(9)
C20 C19 C18 117.2(10)
C20 C19 C24 121.4(11)
C18 C19 C24 121.3(10)
C21 C20 C19 122.4(11)
C21 C20 H20 118.8
C19 C20 H20 118.8
C20 C21 C22 119.2(11)
C20 C21 H21 120.4
C22 C21 H21 120.4
C21 C22 C23 122.3(11)
C21 C22 H22 118.9
C23 C22 H22 118.9
C22 C23 C18 116.7(10)
C22 C23 C27 121.1(10)
C18 C23 C27 122.1(10)
C24 C25 H25A 109.5
C24 C25 H25B 109.5
H25A C25 H25B 109.5
C24 C25 H25C 109.5
H25A C25 H25C 109.5
H25B C25 H25C 109.5
C19 C24 C26 114.1(10)
C19 C24 C25 110.5(9)
C26 C24 C25 108.3(11)
C19 C24 H24 107.9
C26 C24 H24 107.9
C25 C24 H24 107.9
C24 C26 H26A 109.5
C24 C26 H26B 109.5
H26A C26 H26B 109.5
C24 C26 H26C 109.5
H26A C26 H26C 109.5
H26B C26 H26C 109.5
N2 C30 C34 128.1(9)
N2 C30 C31 121.5(9)
C34 C30 C31 110.4(8)
C30 C31 C32 103.7(8)
C30 C31 P2 107.6(7)
C32 C31 P2 126.7(8)
C30 C31 H31 105.8
C32 C31 H31 105.8
P2 C31 H31 105.8
C56 C58 H58A 109.5
C56 C58 H58B 109.5
H58A C58 H58B 109.5
C56 C58 H58C 109.5
H58A C58 H58C 109.5
H58B C58 H58C 109.5
C56 C57 H57A 109.5
C56 C57 H57B 109.5
H57A C57 H57B 109.5
C56 C57 H57C 109.5
H57A C57 H57C 109.5
H57B C57 H57C 109.5
C30 C34 C33 103.7(9)
C30 C34 H34A 111.0
C33 C34 H34A 111.0
C30 C34 H34B 111.0
C33 C34 H34B 111.0
H34A C34 H34B 109.0
C6 C11 C10 121.6(13)
C6 C11 H11 119.2
C10 C11 H11 119.2
C40 C35 C36 118.4(11)
C40 C35 P2 124.9(10)
C36 C35 P2 116.7(8)
C39 C40 C35 119.1(13)
C39 C40 H40 120.4
C35 C40 H40 120.4
C38 C39 C40 122.8(13)
C38 C39 H39 118.6
C40 C39 H39 118.6
C39 C38 C37 119.8(14)
C39 C38 H38 120.1
C37 C38 H38 120.1
C38 C37 C36 120.2(13)
C38 C37 H37 119.9
C36 C37 H37 119.9
C37 C36 C35 119.7(11)
C37 C36 H36 120.1
C35 C36 H36 120.1
C42 C41 C46 118.3(10)
C42 C41 P2 119.4(8)
C46 C41 P2 122.2(8)
C45 C46 C41 119.7(10)
C45 C46 H46 120.1
C41 C46 H46 120.1
C44 C45 C46 120.4(11)
C44 C45 H45 119.8
C46 C45 H45 119.8
C45 C44 C43 120.5(12)
C45 C44 H44 119.7
C43 C44 H44 119.7
C44 C43 C42 119.5(11)
C44 C43 H43 120.3
C42 C43 H43 120.3
C43 C42 C41 121.5(12)
C43 C42 H42 119.3
C41 C42 H42 119.3
C52 C47 C48 122.6(10)
C52 C47 N2 116.8(9)
C48 C47 N2 120.6(9)
C49 C48 C47 116.5(11)
C49 C48 C56 119.2(10)
C47 C48 C56 124.2(10)
C50 C49 C48 121.5(11)
C50 C49 H49 119.2
C48 C49 H49 119.2
C49 C50 C51 120.0(11)
C49 C50 H50 120.0
C51 C50 H50 120.0
C52 C51 C50 121.0(11)
C52 C51 H51 119.5
C50 C51 H51 119.5
C51 C52 C47 118.3(10)
C51 C52 C53 121.4(10)
C47 C52 C53 120.3(10)
C57 C56 C48 113.0(10)
C57 C56 C58 109.7(9)
C48 C56 C58 112.1(9)
C57 C56 H56 107.3
C48 C56 H56 107.3
C58 C56 H56 107.3
C53 C55 H55A 109.5
C53 C55 H55B 109.5
H55A C55 H55B 109.5
C53 C55 H55C 109.5
H55A C55 H55C 109.5
H55B C55 H55C 109.5
C55 C53 C54 111.5(11)
C55 C53 C52 113.5(10)
C54 C53 C52 111.6(9)
C55 C53 H53 106.6
C54 C53 H53 106.6
C52 C53 H53 106.6
C53 C54 H54A 109.5
C53 C54 H54B 109.5
H54A C54 H54B 109.5
C53 C54 H54C 109.5
H54A C54 H54C 109.5
H54B C54 H54C 109.5
C23 C27 C28 113.1(10)
C23 C27 C29 110.1(8)
C28 C27 C29 108.7(8)
C23 C27 H27 108.3
C28 C27 H27 108.3
C29 C27 H27 108.3
C27 C28 H28A 109.5
C27 C28 H28B 109.5
H28A C28 H28B 109.5
C27 C28 H28C 109.5
H28A C28 H28C 109.5
H28B C28 H28C 109.5
C27 C29 H29A 109.5
C27 C29 H29B 109.5
H29A C29 H29B 109.5
C27 C29 H29C 109.5
H29A C29 H29C 109.5
H29B C29 H29C 109.5
C31 C32 C33 103.1(8)
C31 C32 H32A 111.1
C33 C32 H32A 111.1
C31 C32 H32B 111.1
C33 C32 H32B 111.1
H32A C32 H32B 109.1
C34 C33 C32 104.7(8)
C34 C33 H33A 110.8
C32 C33 H33A 110.8
C34 C33 H33B 110.8
C32 C33 H33B 110.8
H33A C33 H33B 108.9
P1 Ir1 N1 81.3(2)
P1 Ir1 Ir2 147.90(7)
N1 Ir1 Ir2 98.5(2)
P1 Ir1 H1A 171(2)
N1 Ir1 H1A 98(2)
Ir2 Ir1 H1A 42(2)
P2 Ir2 N2 81.2(2)
P2 Ir2 Ir1 148.54(7)
N2 Ir2 Ir1 99.7(2)
P2 Ir2 H1A 104(3)
N2 Ir2 H1A 95(3)
Ir1 Ir2 H1A 45(3)
P2 Ir2 H2A 76(3)
N2 Ir2 H2A 90(3)
Ir1 Ir2 H2A 136(3)
H1A Ir2 H2A 175(4)
P2 Ir2 H3 95(3)
N2 Ir2 H3 175(3)
Ir1 Ir2 H3 85(3)
H1A Ir2 H3 89(4)
H2A Ir2 H3 86(4)
C1 N1 C18 115.8(8)
C1 N1 Ir1 117.7(7)
C18 N1 Ir1 126.5(6)
C30 N2 C47 119.4(8)
C30 N2 Ir2 117.2(7)
C47 N2 Ir2 123.3(6)
C6 P1 C12 102.5(5)
C6 P1 C2 105.3(4)
C12 P1 C2 105.0(5)
C6 P1 Ir1 118.7(3)
C12 P1 Ir1 120.8(4)
C2 P1 Ir1 102.8(3)
C35 P2 C41 103.4(5)
C35 P2 C31 105.2(5)
C41 P2 C31 103.9(5)
C35 P2 Ir2 118.6(4)
C41 P2 Ir2 120.6(3)
C31 P2 Ir2 103.3(3)
N1B C1B C2B 121.9
N1B C1B C5B 128.4
C2B C1B C5B 109.7
C1B C2B C3B 103.8
C1B C2B P1B 107.2
C3B C2B P1B 125.1
C1B C2B H2B 106.5
C3B C2B H2B 106.5
P1B C2B H2B 106.5
C2B C3B C4B 102.7
C2B C3B H3BA 111.2
C4B C3B H3BA 111.2
C2B C3B H3BB 111.2
C4B C3B H3BB 111.2
H3BA C3B H3BB 109.1
C5B C4B C3B 103.3
C5B C4B H4BA 111.1
C3B C4B H4BA 111.1
C5B C4B H4BB 111.1
C3B C4B H4BB 111.1
H4BA C4B H4BB 109.1
C1B C5B C4B 104.7
C1B C5B H5BA 110.8
C4B C5B H5BA 110.8
C1B C5B H5BB 110.8
C4B C5B H5BB 110.8
H5BA C5B H5BB 108.9
C7B C6B C11B 120.7
C7B C6B P1B 117.6
C11B C6B P1B 121.7
C6B C7B C8B 119.5
C6B C7B H7B 120.2
C8B C7B H7B 120.2
C9B C8B C7B 122.6
C9B C8B H8B 118.7
C7B C8B H8B 118.7
C8B C9B C10B 117.2
C8B C9B H9B 121.4
C10B C9B H9B 121.4
C9B C10B C11B 121.4
C9B C10B H10B 119.3
C11B C10B H10B 119.3
C13B C12B C17B 120.8
C13B C12B P1B 116.6
C17B C12B P1B 122.5
C12B C13B C14B 120.3
C12B C13B H13B 119.9
C14B C13B H13B 119.9
C15B C14B C13B 118.7
C15B C14B H14B 120.6
C13B C14B H14B 120.6
C14B C15B C16B 120.7
C14B C15B H15B 119.7
C16B C15B H15B 119.7
C15B C16B C17B 119.0
C15B C16B H16B 120.5
C17B C16B H16B 120.5
C12B C17B C16B 120.0
C12B C17B H17B 120.0
C16B C17B H17B 120.0
C23B C18B C19B 122.7
C23B C18B N1B 120.8
C19B C18B N1B 116.6
C20B C19B C18B 116.9
C20B C19B C24B 121.0
C18B C19B C24B 122.0
C19B C20B C21B 122.1
C19B C20B H20B 118.9
C21B C20B H20B 118.9
C22B C21B C20B 119.1
C22B C21B H21B 120.5
C20B C21B H21B 120.5
C21B C22B C23B 121.5
C21B C22B H22B 119.3
C23B C22B H22B 119.3
C22B C23B C18B 117.7
C22B C23B C27B 120.5
C18B C23B C27B 121.8
C24B C25B H25D 109.5
C24B C25B H25E 109.5
H25D C25B H25E 109.5
C24B C25B H25F 109.5
H25D C25B H25F 109.5
H25E C25B H25F 109.5
C19B C24B C26B 114.0
C19B C24B C25B 108.9
C26B C24B C25B 108.2
C19B C24B H24B 108.5
C26B C24B H24B 108.5
C25B C24B H24B 108.5
C24B C26B H26D 109.5
C24B C26B H26E 109.5
H26D C26B H26E 109.5
C24B C26B H26F 109.5
H26D C26B H26F 109.5
H26E C26B H26F 109.5
N2B C30B C31B 123.7
N2B C30B C34B 125.9
C31B C30B C34B 110.4
C30B C31B C32B 105.1
C30B C31B P2B 106.2
C32B C31B P2B 124.9
C30B C31B H31B 106.5
C32B C31B H31B 106.5
P2B C31B H31B 106.5
C53B C55B H55D 109.5
C53B C55B H55E 109.5
H55D C55B H55E 109.5
C53B C55B H55F 109.5
H55D C55B H55F 109.5
H55E C55B H55F 109.5
C53B C54B H54D 109.5
C53B C54B H54E 109.5
H54D C54B H54E 109.5
C53B C54B H54F 109.5
H54D C54B H54F 109.5
H54E C54B H54F 109.5
C33B C34B C30B 102.9
C33B C34B H34C 111.2
C30B C34B H34C 111.2
C33B C34B H34D 111.2
C30B C34B H34D 111.2
H34C C34B H34D 109.1
C6B C11B C10B 118.6
C6B C11B H11B 120.7
C10B C11B H11B 120.7
C36B C35B C40B 119.2
C36B C35B P2B 116.6
C40B C35B P2B 124.2
C39B C40B C35B 117.5
C39B C40B H40B 121.3
C35B C40B H40B 121.3
C38B C39B C40B 123.3
C38B C39B H39B 118.3
C40B C39B H39B 118.3
C39B C38B C37B 120.8
C39B C38B H38B 119.6
C37B C38B H38B 119.6
C38B C37B C36B 119.8
C38B C37B H37B 120.1
C36B C37B H37B 120.1
C37B C36B C35B 119.5
C37B C36B H36B 120.3
C35B C36B H36B 120.3
C42B C41B C46B 121.0
C42B C41B P2B 117.1
C46B C41B P2B 121.9
C41B C46B C45B 119.7
C41B C46B H46B 120.1
C45B C46B H46B 120.1
C44B C45B C46B 119.1
C44B C45B H45B 120.5
C46B C45B H45B 120.5
C45B C44B C43B 121.9
C45B C44B H44B 119.1
C43B C44B H44B 119.1
C44B C43B C42B 119.3
C44B C43B H43B 120.4
C42B C43B H43B 120.4
C41B C42B C43B 119.0
C41B C42B H42B 120.5
C43B C42B H42B 120.5
C48B C47B C52B 121.4
C48B C47B N2B 121.1
C52B C47B N2B 117.4
C49B C48B C47B 118.9
C49B C48B C53B 119.2
C47B C48B C53B 121.9
C48B C49B C50B 120.1
C48B C49B H49B 119.9
C50B C49B H49B 119.9
C51B C50B C49B 120.2
C51B C50B H50B 119.9
C49B C50B H50B 119.9
C50B C51B C52B 120.4
C50B C51B H51B 119.8
C52B C51B H51B 119.8
C51B C52B C47B 118.8
C51B C52B C56B 121.8
C47B C52B C56B 119.4
C55B C53B C48B 111.2
C55B C53B C54B 109.6
C48B C53B C54B 109.3
C55B C53B H53B 108.9
C48B C53B H53B 108.9
C54B C53B H53B 108.9
C56B C57B H57D 109.5
C56B C57B H57E 109.5
H57D C57B H57E 109.5
C56B C57B H57F 109.5
H57D C57B H57F 109.5
H57E C57B H57F 109.5
C57B C56B C58B 110.4
C57B C56B C52B 112.6
C58B C56B C52B 112.3
C57B C56B H56B 107.1
C58B C56B H56B 107.1
C52B C56B H56B 107.1
C56B C58B H58D 109.5
C56B C58B H58E 109.5
H58D C58B H58E 109.5
C56B C58B H58F 109.5
H58D C58B H58F 109.5
H58E C58B H58F 109.5
C23B C27B C29B 111.1
C23B C27B C28B 109.6
C29B C27B C28B 109.3
C23B C27B H27B 108.9
C29B C27B H27B 108.9
C28B C27B H27B 108.9
C27B C29B H29D 109.5
C27B C29B H29E 109.5
H29D C29B H29E 109.5
C27B C29B H29F 109.5
H29D C29B H29F 109.5
H29E C29B H29F 109.5
C27B C28B H28D 109.5
C27B C28B H28E 109.5
H28D C28B H28E 109.5
C27B C28B H28F 109.5
H28D C28B H28F 109.5
H28E C28B H28F 109.5
C31B C32B C33B 101.3
C31B C32B H32C 111.5
C33B C32B H32C 111.5
C31B C32B H32D 111.5
C33B C32B H32D 111.5
H32C C32B H32D 109.3
C34B C33B C32B 104.2
C34B C33B H33C 110.9
C32B C33B H33C 110.9
C34B C33B H33D 110.9
C32B C33B H33D 110.9
H33C C33B H33D 108.9
C1B N1B C18B 116.9
C1B N1B Ir1B 120.3
C18B N1B Ir1B 122.7
C30B N2B C47B 120.9
C30B N2B Ir2B 112.0
C47B N2B Ir2B 127.1
C6B P1B C12B 102.6
C6B P1B C2B 105.0
C12B P1B C2B 105.6
C6B P1B Ir1B 115.2
C12B P1B Ir1B 121.7
C2B P1B Ir1B 105.3
C35B P2B C41B 103.0
C35B P2B C31B 104.9
C41B P2B C31B 104.5
C35B P2B Ir2B 122.1
C41B P2B Ir2B 118.3
C31B P2B Ir2B 102.0
P1B Ir1B N1B 74.1
P1B Ir1B Ir2B 146.8
N1B Ir1B Ir2B 99.6
P2B Ir2B N2B 88.2
P2B Ir2B Ir1B 151.4
N2B Ir2B Ir1B 95.4

loop_
_geom_bond_atom_site_label_1
_geom_bond_atom_site_label_2
_geom_bond_distance
C1 N1 1.288(12)
C1 C5 1.482(13)
C1 C2 1.522(13)
C2 C3 1.535(13)
C2 P1 1.857(10)
C2 H2 1.0000
C3 C4 1.538(14)
C3 H3A 0.9900
C3 H3B 0.9900
C4 C5 1.543(14)
C4 H4A 0.9900
C4 H4B 0.9900
C5 H5A 0.9900
C5 H5B 0.9900
C6 C7 1.366(16)
C6 C11 1.367(16)
C6 P1 1.833(10)
C7 C8 1.382(16)
C7 H7 0.9500
C8 C9 1.376(18)
C8 H8 0.9500
C9 C10 1.38(2)
C9 H9 0.9500
C10 C11 1.396(18)
C10 H10 0.9500
C12 C17 1.385(15)
C12 C13 1.389(16)
C12 P1 1.837(11)
C13 C14 1.414(17)
C13 H13 0.9500
C14 C15 1.390(19)
C14 H14 0.9500
C15 C16 1.384(17)
C15 H15 0.9500
C16 C17 1.395(15)
C16 H16 0.9500
C17 H17 0.9500
C18 C19 1.407(15)
C18 C23 1.409(14)
C18 N1 1.449(14)
C19 C20 1.388(16)
C19 C24 1.512(15)
C20 C21 1.373(15)
C20 H20 0.9500
C21 C22 1.374(15)
C21 H21 0.9500
C22 C23 1.399(15)
C22 H22 0.9500
C23 C27 1.517(15)
C25 C24 1.563(16)
C25 H25A 0.9800
C25 H25B 0.9800
C25 H25C 0.9800
C24 C26 1.519(15)
C24 H24 1.0000
C26 H26A 0.9800
C26 H26B 0.9800
C26 H26C 0.9800
C30 N2 1.286(12)
C30 C34 1.506(13)
C30 C31 1.509(13)
C31 C32 1.528(13)
C31 P2 1.851(10)
C31 H31 1.0000
C58 C56 1.531(15)
C58 H58A 0.9800
C58 H58B 0.9800
C58 H58C 0.9800
C57 C56 1.513(15)
C57 H57A 0.9800
C57 H57B 0.9800
C57 H57C 0.9800
C34 C33 1.536(13)
C34 H34A 0.9900
C34 H34B 0.9900
C11 H11 0.9500
C35 C40 1.404(16)
C35 C36 1.414(16)
C35 P2 1.808(11)
C40 C39 1.390(19)
C40 H40 0.9500
C39 C38 1.34(2)
C39 H39 0.9500
C38 C37 1.385(17)
C38 H38 0.9500
C37 C36 1.401(16)
C37 H37 0.9500
C36 H36 0.9500
C41 C42 1.374(16)
C41 C46 1.402(15)
C41 P2 1.831(10)
C46 C45 1.382(15)
C46 H46 0.9500
C45 C44 1.360(16)
C45 H45 0.9500
C44 C43 1.373(17)
C44 H44 0.9500
C43 C42 1.373(16)
C43 H43 0.9500
C42 H42 0.9500
C47 C52 1.401(14)
C47 C48 1.407(14)
C47 N2 1.430(14)
C48 C49 1.405(16)
C48 C56 1.518(15)
C49 C50 1.382(17)
C49 H49 0.9500
C50 C51 1.390(15)
C50 H50 0.9500
C51 C52 1.377(16)
C51 H51 0.9500
C52 C53 1.534(15)
C56 H56 1.0000
C55 C53 1.499(16)
C55 H55A 0.9800
C55 H55B 0.9800
C55 H55C 0.9800
C53 C54 1.513(16)
C53 H53 1.0000
C54 H54A 0.9800
C54 H54B 0.9800
C54 H54C 0.9800
C27 C28 1.546(14)
C27 C29 1.552(14)
C27 H27 1.0000
C28 H28A 0.9800
C28 H28B 0.9800
C28 H28C 0.9800
C29 H29A 0.9800
C29 H29B 0.9800
C29 H29C 0.9800
C32 C33 1.540(14)
C32 H32A 0.9900
C32 H32B 0.9900
C33 H33A 0.9900
C33 H33B 0.9900
Ir1 P1 2.210(3)
Ir1 N1 2.238(9)
Ir1 Ir2 2.7089(4)
Ir1 H1A 1.91(8)
Ir2 P2 2.196(3)
Ir2 N2 2.236(8)
Ir2 H1A 1.80(7)
Ir2 H2A 1.53(7)
Ir2 H3 1.49(8)
C1B N1B 1.2872
C1B C2B 1.5181
C1B C5B 1.5190
C2B C3B 1.5412
C2B P1B 1.8643
C2B H2B 1.0000
C3B C4B 1.5707
C3B H3BA 0.9900
C3B H3BB 0.9900
C4B C5B 1.5495
C4B H4BA 0.9900
C4B H4BB 0.9900
C5B H5BA 0.9900
C5B H5BB 0.9900
C6B C7B 1.3832
C6B C11B 1.3919
C6B P1B 1.8337
C7B C8B 1.3964
C7B H7B 0.9500
C8B C9B 1.3785
C8B H8B 0.9500
C9B C10B 1.4132
C9B H9B 0.9500
C10B C11B 1.4187
C10B H10B 0.9500
C12B C13B 1.3680
C12B C17B 1.3912
C12B P1B 1.8369
C13B C14B 1.4469
C13B H13B 0.9500
C14B C15B 1.3927
C14B H14B 0.9500
C15B C16B 1.4023
C15B H15B 0.9500
C16B C17B 1.4278
C16B H16B 0.9500
C17B H17B 0.9500
C18B C23B 1.4003
C18B C19B 1.4053
C18B N1B 1.4501
C19B C20B 1.3923
C19B C24B 1.5117
C20B C21B 1.3991
C20B H20B 0.9500
C21B C22B 1.3815
C21B H21B 0.9500
C22B C23B 1.3999
C22B H22B 0.9500
C23B C27B 1.5233
C25B C24B 1.5823
C25B H25D 0.9800
C25B H25E 0.9800
C25B H25F 0.9800
C24B C26B 1.5229
C24B H24B 1.0000
C26B H26D 0.9800
C26B H26E 0.9800
C26B H26F 0.9800
C30B N2B 1.2884
C30B C31B 1.4926
C30B C34B 1.5440
C31B C32B 1.5283
C31B P2B 1.8660
C31B H31B 1.0000
C55B C53B 1.5297
C55B H55D 0.9800
C55B H55E 0.9800
C55B H55F 0.9800
C54B C53B 1.5786
C54B H54D 0.9800
C54B H54E 0.9800
C54B H54F 0.9800
C34B C33B 1.5420
C34B H34C 0.9900
C34B H34D 0.9900
C11B H11B 0.9500
C35B C36B 1.4202
C35B C40B 1.4366
C35B P2B 1.8073
C40B C39B 1.3902
C40B H40B 0.9500
C39B C38B 1.3437
C39B H39B 0.9500
C38B C37B 1.3815
C38B H38B 0.9500
C37B C36B 1.4103
C37B H37B 0.9500
C36B H36B 0.9500
C41B C42B 1.3846
C41B C46B 1.3876
C41B P2B 1.8375
C46B C45B 1.4084
C46B H46B 0.9500
C45B C44B 1.3746
C45B H45B 0.9500
C44B C43B 1.3788
C44B H44B 0.9500
C43B C42B 1.4189
C43B H43B 0.9500
C42B H42B 0.9500
C47B C48B 1.3900
C47B C52B 1.4083
C47B N2B 1.4321
C48B C49B 1.3840
C48B C53B 1.5642
C49B C50B 1.4143
C49B H49B 0.9500
C50B C51B 1.3781
C50B H50B 0.9500
C51B C52B 1.3897
C51B H51B 0.9500
C52B C56B 1.5514
C53B H53B 1.0000
C57B C56B 1.5178
C57B H57D 0.9800
C57B H57E 0.9800
C57B H57F 0.9800
C56B C58B 1.5512
C56B H56B 1.0000
C58B H58D 0.9800
C58B H58E 0.9800
C58B H58F 0.9800
C27B C29B 1.5525
C27B C28B 1.5780
C27B H27B 1.0000
C29B H29D 0.9800
C29B H29E 0.9800
C29B H29F 0.9800
C28B H28D 0.9800
C28B H28E 0.9800
C28B H28F 0.9800
C32B C33B 1.5953
C32B H32C 0.9900
C32B H32D 0.9900
C33B H33C 0.9900
C33B H33D 0.9900
N1B Ir1B 2.4154
N2B Ir2B 2.1350
P1B Ir1B 2.3993
P2B Ir2B 2.0128
Ir1B Ir2B 2.7000

loop_
_geom_torsion_atom_site_label_1
_geom_torsion_atom_site_label_2
_geom_torsion_atom_site_label_3
_geom_torsion_atom_site_label_4
_geom_torsion
N1 C1 C2 C3 160.0(10)
C5 C1 C2 C3 -17.5(10)
N1 C1 C2 P1 24.2(11)
C5 C1 C2 P1 -153.3(7)
C1 C2 C3 C4 34.2(10)
P1 C2 C3 C4 159.1(7)
C2 C3 C4 C5 -38.4(10)
N1 C1 C5 C4 176.4(11)
C2 C1 C5 C4 -6.4(11)
C3 C4 C5 C1 27.8(10)
C11 C6 C7 C8 -2.2(19)
P1 C6 C7 C8 179.9(9)
C6 C7 C8 C9 2.2(19)
C7 C8 C9 C10 -1(2)
C8 C9 C10 C11 0(2)
C17 C12 C13 C14 -1(2)
P1 C12 C13 C14 -179.4(10)
C12 C13 C14 C15 3(2)
C13 C14 C15 C16 -5(2)
C14 C15 C16 C17 5(2)
C13 C12 C17 C16 1.3(18)
P1 C12 C17 C16 179.2(9)
C15 C16 C17 C12 -3.0(19)
C23 C18 C19 C20 -1.8(14)
N1 C18 C19 C20 -177.2(9)
C23 C18 C19 C24 177.4(10)
N1 C18 C19 C24 2.0(14)
C18 C19 C20 C21 0.9(16)
C24 C19 C20 C21 -178.3(10)
C19 C20 C21 C22 -0.2(17)
C20 C21 C22 C23 0.5(18)
C21 C22 C23 C18 -1.3(17)
C21 C22 C23 C27 179.3(10)
C19 C18 C23 C22 2.0(15)
N1 C18 C23 C22 177.2(9)
C19 C18 C23 C27 -178.6(9)
N1 C18 C23 C27 -3.4(14)
C20 C19 C24 C26 25.7(15)
C18 C19 C24 C26 -153.4(10)
C20 C19 C24 C25 -96.6(13)
C18 C19 C24 C25 84.3(14)
N2 C30 C31 C32 -161.7(10)
C34 C30 C31 C32 17.1(10)
N2 C30 C31 P2 -25.5(11)
C34 C30 C31 P2 153.3(7)
N2 C30 C34 C33 -174.8(10)
C31 C30 C34 C33 6.6(11)
C7 C6 C11 C10 1(2)
P1 C6 C11 C10 179.1(11)
C9 C10 C11 C6 0(2)
C36 C35 C40 C39 1(2)
P2 C35 C40 C39 -179.1(11)
C35 C40 C39 C38 -1(2)
C40 C39 C38 C37 1(3)
C39 C38 C37 C36 -2(2)
C38 C37 C36 C35 1(2)
C40 C35 C36 C37 -1(2)
P2 C35 C36 C37 179.0(10)
C42 C41 C46 C45 0.7(17)
P2 C41 C46 C45 179.8(9)
C41 C46 C45 C44 -0.8(18)
C46 C45 C44 C43 1(2)
C45 C44 C43 C42 -1(2)
C44 C43 C42 C41 1.1(19)
C46 C41 C42 C43 -0.9(18)
P2 C41 C42 C43 180.0(10)
C52 C47 C48 C49 3.2(15)
N2 C47 C48 C49 -173.3(9)
C52 C47 C48 C56 -179.0(10)
N2 C47 C48 C56 4.4(15)
C47 C48 C49 C50 -0.7(16)
C56 C48 C49 C50 -178.6(10)
C48 C49 C50 C51 -1.5(17)
C49 C50 C51 C52 1.4(16)
C50 C51 C52 C47 1.0(16)
C50 C51 C52 C53 178.2(9)
C48 C47 C52 C51 -3.4(15)
N2 C47 C52 C51 173.3(9)
C48 C47 C52 C53 179.4(9)
N2 C47 C52 C53 -4.0(13)
C49 C48 C56 C57 -57.5(14)
C47 C48 C56 C57 124.8(11)
C49 C48 C56 C58 67.1(13)
C47 C48 C56 C58 -110.7(12)
C51 C52 C53 C55 -25.7(15)
C47 C52 C53 C55 151.5(11)
C51 C52 C53 C54 101.3(13)
C47 C52 C53 C54 -81.5(14)
C22 C23 C27 C28 52.1(14)
C18 C23 C27 C28 -127.3(11)
C22 C23 C27 C29 -69.7(13)
C18 C23 C27 C29 110.9(11)
C30 C31 C32 C33 -33.6(10)
P2 C31 C32 C33 -158.2(8)
C30 C34 C33 C32 -27.6(10)
C31 C32 C33 C34 38.4(10)
C5 C1 N1 C18 -6.9(15)
C2 C1 N1 C18 176.1(8)
C5 C1 N1 Ir1 173.3(8)
C2 C1 N1 Ir1 -3.7(12)
C19 C18 N1 C1 -102.5(10)
C23 C18 N1 C1 82.1(11)
C19 C18 N1 Ir1 77.3(10)
C23 C18 N1 Ir1 -98.2(10)
C34 C30 N2 C47 6.2(15)
C31 C30 N2 C47 -175.2(8)
C34 C30 N2 Ir2 -172.9(8)
C31 C30 N2 Ir2 5.6(12)
C52 C47 N2 C30 102.1(11)
C48 C47 N2 C30 -81.2(12)
C52 C47 N2 Ir2 -78.8(10)
C48 C47 N2 Ir2 97.9(10)
C7 C6 P1 C12 -96.5(10)
C11 C6 P1 C12 85.7(12)
C7 C6 P1 C2 153.8(9)
C11 C6 P1 C2 -24.0(12)
C7 C6 P1 Ir1 39.5(10)
C11 C6 P1 Ir1 -138.3(10)
C17 C12 P1 C6 -33.2(11)
C13 C12 P1 C6 144.7(10)
C17 C12 P1 C2 76.7(10)
C13 C12 P1 C2 -105.4(10)
C17 C12 P1 Ir1 -168.0(8)
C13 C12 P1 Ir1 9.9(12)
C1 C2 P1 C6 -156.2(6)
C3 C2 P1 C6 80.7(9)
C1 C2 P1 C12 95.9(7)
C3 C2 P1 C12 -27.1(9)
C1 C2 P1 Ir1 -31.3(7)
C3 C2 P1 Ir1 -154.4(8)
C40 C35 P2 C41 -87.8(12)
C36 C35 P2 C41 92.6(10)
C40 C35 P2 C31 20.9(13)
C36 C35 P2 C31 -158.7(9)
C40 C35 P2 Ir2 135.7(11)
C36 C35 P2 Ir2 -43.9(11)
C42 C41 P2 C35 -144.0(10)
C46 C41 P2 C35 36.8(10)
C42 C41 P2 C31 106.3(10)
C46 C41 P2 C31 -72.8(10)
C42 C41 P2 Ir2 -8.6(11)
C46 C41 P2 Ir2 172.3(8)
C30 C31 P2 C35 156.5(7)
C32 C31 P2 C35 -80.4(10)
C30 C31 P2 C41 -95.2(7)
C32 C31 P2 C41 27.9(10)
C30 C31 P2 Ir2 31.4(7)
C32 C31 P2 Ir2 154.5(8)
N1B C1B C2B C3B 159.6
C5B C1B C2B C3B -19.4
N1B C1B C2B P1B 25.6
C5B C1B C2B P1B -153.4
C1B C2B C3B C4B 35.8
P1B C2B C3B C4B 158.8
C2B C3B C4B C5B -39.4
N1B C1B C5B C4B 175.7
C2B C1B C5B C4B -5.4
C3B C4B C5B C1B 27.5
C11B C6B C7B C8B -1.1
P1B C6B C7B C8B 179.6
C6B C7B C8B C9B 1.5
C7B C8B C9B C10B 0.3
C8B C9B C10B C11B -2.6
C17B C12B C13B C14B 1.2
P1B C12B C13B C14B -178.8
C12B C13B C14B C15B 1.5
C13B C14B C15B C16B -6.4
C14B C15B C16B C17B 8.4
C13B C12B C17B C16B 0.9
P1B C12B C17B C16B -179.2
C15B C16B C17B C12B -5.7
C23B C18B C19B C20B 1.8
N1B C18B C19B C20B -176.4
C23B C18B C19B C24B 177.8
N1B C18B C19B C24B -0.3
C18B C19B C20B C21B -1.7
C24B C19B C20B C21B -177.8
C19B C20B C21B C22B 1.4
C20B C21B C22B C23B -1.2
C21B C22B C23B C18B 1.2
C21B C22B C23B C27B 179.7
C19B C18B C23B C22B -1.6
N1B C18B C23B C22B 176.5
C19B C18B C23B C27B -180.0
N1B C18B C23B C27B -1.9
C20B C19B C24B C26B 24.1
C18B C19B C24B C26B -151.7
C20B C19B C24B C25B -96.7
C18B C19B C24B C25B 87.4
N2B C30B C31B C32B -159.4
C34B C30B C31B C32B 19.2
N2B C30B C31B P2B -25.4
C34B C30B C31B P2B 153.2
N2B C30B C34B C33B -175.1
C31B C30B C34B C33B 6.4
C7B C6B C11B C10B -1.2
P1B C6B C11B C10B 178.2
C9B C10B C11B C6B 3.1
C36B C35B C40B C39B -0.8
P2B C35B C40B C39B -179.9
C35B C40B C39B C38B 1.6
C40B C39B C38B C37B -1.5
C39B C38B C37B C36B 0.5
C38B C37B C36B C35B 0.3
C40B C35B C36B C37B -0.1
P2B C35B C36B C37B 179.1
C42B C41B C46B C45B 2.9
P2B C41B C46B C45B -179.6
C41B C46B C45B C44B -2.6
C46B C45B C44B C43B 1.5
C45B C44B C43B C42B -0.7
C46B C41B C42B C43B -2.1
P2B C41B C42B C43B -179.7
C44B C43B C42B C41B 0.9
C52B C47B C48B C49B 3.7
N2B C47B C48B C49B -173.5
C52B C47B C48B C53B -179.4
N2B C47B C48B C53B 3.4
C47B C48B C49B C50B -1.5
C53B C48B C49B C50B -178.5
C48B C49B C50B C51B -0.7
C49B C50B C51B C52B 0.7
C50B C51B C52B C47B 1.5
C50B C51B C52B C56B 178.6
C48B C47B C52B C51B -3.7
N2B C47B C52B C51B 173.6
C48B C47B C52B C56B 179.1
N2B C47B C52B C56B -3.6
C49B C48B C53B C55B 63.9
C47B C48B C53B C55B -113.1
C49B C48B C53B C54B -57.2
C47B C48B C53B C54B 125.8
C51B C52B C56B C57B -24.3
C47B C52B C56B C57B 152.8
C51B C52B C56B C58B 101.0
C47B C52B C56B C58B -81.9
C22B C23B C27B C29B 53.1
C18B C23B C27B C29B -128.6
C22B C23B C27B C28B -67.9
C18B C23B C27B C28B 110.4
C30B C31B C32B C33B -35.6
P2B C31B C32B C33B -158.3
C30B C34B C33B C32B -28.4
C31B C32B C33B C34B 40.1
C2B C1B N1B C18B 174.8
C5B C1B N1B C18B -6.4
C2B C1B N1B Ir1B -2.1
C5B C1B N1B Ir1B 176.7
C23B C18B N1B C1B 80.8
C19B C18B N1B C1B -101.0
C23B C18B N1B Ir1B -102.4
C19B C18B N1B Ir1B 75.8
C31B C30B N2B C47B -174.0
C34B C30B N2B C47B 7.7
C31B C30B N2B Ir2B 8.5
C34B C30B N2B Ir2B -169.8
C48B C47B N2B C30B -82.3
C52B C47B N2B C30B 100.4
C48B C47B N2B Ir2B 94.8
C52B C47B N2B Ir2B -82.5
C7B C6B P1B C12B -96.0
C11B C6B P1B C12B 84.7
C7B C6B P1B C2B 153.9
C11B C6B P1B C2B -25.5
C7B C6B P1B Ir1B 38.6
C11B C6B P1B Ir1B -140.8
C13B C12B P1B C6B 146.5
C17B C12B P1B C6B -33.4
C13B C12B P1B C2B -103.7
C17B C12B P1B C2B 76.4
C13B C12B P1B Ir1B 15.8
C17B C12B P1B Ir1B -164.1
C1B C2B P1B C6B -156.9
C3B C2B P1B C6B 81.6
C1B C2B P1B C12B 95.0
C3B C2B P1B C12B -26.5
C1B C2B P1B Ir1B -34.9
C3B C2B P1B Ir1B -156.4
C36B C35B P2B C41B 92.8
C40B C35B P2B C41B -88.0
C36B C35B P2B C31B -158.1
C40B C35B P2B C31B 21.1
C36B C35B P2B Ir2B -43.2
C40B C35B P2B Ir2B 136.0
C42B C41B P2B C35B -144.8
C46B C41B P2B C35B 37.6
C42B C41B P2B C31B 105.8
C46B C41B P2B C31B -71.8
C42B C41B P2B Ir2B -6.8
C46B C41B P2B Ir2B 175.6
C30B C31B P2B C35B 156.8
C32B C31B P2B C35B -81.0
C30B C31B P2B C41B -95.2
C32B C31B P2B C41B 27.0
C30B C31B P2B Ir2B 28.6
C32B C31B P2B Ir2B 150.8
